data_4345992
loop_
_publ_author_name
'Nateghi, Bahareh'
'Domasevitch, Kostiantyn V.'
'Bul\'anek, Roman'
'Janiak, Christoph'
'Boldog, Ishtvan'

_publ_section_title
;
 Ligand Excess &quot;Inverse-Defected&quot; Zr<sub>6</sub> Tetrahedral
 Tetracarboxylate Framework and Its Thermal Transformation.
;
_journal_issue 19
_journal_name_full 'Inorganic chemistry'
_journal_page_first 12786
_journal_page_last 12797
_journal_paper_doi 10.1021/acs.inorgchem.9b01721
_journal_volume 58
_journal_year 2019
_chemical_formula_moiety
;
(Zr 4+)6, C28H29O8 4-, (C28H29O8 3-)2, (O 2-)4, (O H -)6, 2(H2 O), 
;
_chemical_formula_sum 'C114 H96 O36 Zr6'
_chemical_formula_weight 2589.34
_chemical_name_common
;
coordination-polymeric hexazirconium heptahydroxo pentaaqua complex 
with two anions of tetra-1,3,5,7-(carboxyphenyl)adamantane, 
solvate with N,N-dimethylformamide, acetic acid and water
;
_chemical_name_systematic
;
poly{[\m~8~-((adamantane-1,3,5,7-tetrayl)tetra(phen-4-yl))tetra(carboxylate-\
\k<i>O:</i>\k<i>O'</i>)][bis(\m~6~-((adamantane-1,3,5,7-\
tetrayl)tetra(phen-4-yl))(tri(carboxylate-\
\k<i>O:</i>\k<i>O')</i>)(carboxylic acid))]
tetra(\m~3~-oxo)tetra(\m~3~-hydroxido)di(hydroxido)tetraaquahexazirconium(IV)},
solvate with N,N-dimethylformamide, acetic acid and water
;
_space_group_crystal_system monoclinic
_space_group_IT_number 15
_space_group_name_Hall '-C 2yc'
_space_group_name_H-M_alt 'C 1 2/c 1'
_symmetry_space_group_name_Hall '-C 2yc'
_symmetry_space_group_name_H-M 'C 1 2/c 1'
_atom_sites_solution_hydrogens geom
_audit_creation_method SHELXL-2014
_cell_angle_alpha 90
_cell_angle_beta 100.624(2)
_cell_angle_gamma 90
_cell_formula_units_Z 4
_cell_length_a 24.5829(6)
_cell_length_b 30.8205(5)
_cell_length_c 25.6723(5)
_cell_measurement_reflns_used 56519
_cell_measurement_temperature 180(2)
_cell_measurement_theta_max 71.070
_cell_measurement_theta_min 3.503
_cell_volume 19117.4(7)
_computing_cell_refinement
;
X-Area Recipe 1.33.0.0 (STOE, 2015)
;
_computing_data_collection
;
X-Area Pilatus3_SV 1.31.127.0 (STOE, 2016)
;
_computing_data_reduction
;
STOE & Cie GmbH, X-Area, software package for collecting single-crystal or
multi-domain crystal data on STOE area-detector diffractometers, for image 
processing, for the correction and scaling of reflection intensities and 
for outlier rejection, version 1.77, Darmstadt 2016
;
_computing_molecular_graphics 'Diamond 3.2i (Putz, 2012)'
_computing_structure_refinement 'SHELXL-2014 (Sheldrick, 2014)'
_computing_structure_solution 'SHELXS-2008 (Sheldrick, 2008)'
_diffrn_ambient_temperature 180(2)
_diffrn_detector Pilatus300K
_diffrn_detector_area_resol_mean 5.81
_diffrn_detector_type 'DECTRIS PILATUS 300K'
_diffrn_measured_fraction_theta_full 0.988
_diffrn_measured_fraction_theta_max 0.966
_diffrn_measurement_device_type 'Stoe Stadivary diffractometer'
_diffrn_radiation_probe x-ray
_diffrn_radiation_type CuK\a
_diffrn_radiation_wavelength 1.54186
_diffrn_reflns_av_R_equivalents 0.1131
_diffrn_reflns_av_unetI/netI 0.1018
_diffrn_reflns_Laue_measured_fraction_full 0.988
_diffrn_reflns_Laue_measured_fraction_max 0.966
_diffrn_reflns_limit_h_max 30
_diffrn_reflns_limit_h_min -24
_diffrn_reflns_limit_k_max 37
_diffrn_reflns_limit_k_min -30
_diffrn_reflns_limit_l_max 22
_diffrn_reflns_limit_l_min -31
_diffrn_reflns_number 56519
_diffrn_reflns_point_group_measured_fraction_full 0.988
_diffrn_reflns_point_group_measured_fraction_max 0.966
_diffrn_reflns_theta_full 67.686
_diffrn_reflns_theta_max 71.070
_diffrn_reflns_theta_min 3.503
_diffrn_source 'GeniX 3D HF Cu'
_diffrn_source_current 0.600
_diffrn_source_power 0.030
_diffrn_source_voltage 50
_exptl_absorpt_coefficient_mu 2.993
_exptl_absorpt_correction_T_max 0.695
_exptl_absorpt_correction_T_min 0.520
_exptl_absorpt_correction_type multi-scan
_exptl_absorpt_process_details
;
STOE X-Red32, absorption correction by Gaussian integration, analogous to
P. Coppens, "The Evaluation of Absorption and Extinction in Single-Crystal
Structure Analysis", published in
F. R. Ahmed (Editor), "Crystallographic Computing",
Munksgaard, Copenhagen (1970), 255 - 270
;
_exptl_crystal_colour colourless
_exptl_crystal_density_diffrn 0.900
_exptl_crystal_description prism
_exptl_crystal_F_000 5232
_exptl_crystal_size_max 0.08
_exptl_crystal_size_mid 0.05
_exptl_crystal_size_min 0.04
_platon_squeeze_details
;
The compound contains primarily DMF in the voids of the structure,
 with possible presence of formic acid and water. According to the 
total potential solvent accessible void there could be up to 
10394/(4*128) = 20.3 molecules of DMF (128 is the molecular volume 
calculated for liquid state, Z = 4). The electron count in the voids 
suggest the presence of 2638/(4*40) = 16.48 molecules of DMF or
molecules of comparable size, i.e. acetic acid. 
;
_refine_diff_density_max 1.060
_refine_diff_density_min -0.891
_refine_diff_density_rms 0.089
_refine_ls_extinction_method none
_refine_ls_goodness_of_fit_ref 0.930
_refine_ls_hydrogen_treatment constr
_refine_ls_matrix_type full
_refine_ls_number_parameters 823
_refine_ls_number_reflns 17877
_refine_ls_number_restraints 277
_refine_ls_restrained_S_all 0.938
_refine_ls_R_factor_all 0.0856
_refine_ls_R_factor_gt 0.0592
_refine_ls_shift/su_max 0.001
_refine_ls_shift/su_mean 0.000
_refine_ls_structure_factor_coef Fsqd
_refine_ls_weighting_details 'w=1/[\s^2^(Fo^2^)+(0.0866P)^2^] where P=(Fo^2^+2Fc^2^)/3'
_refine_ls_weighting_scheme calc
_refine_ls_wR_factor_gt 0.1464
_refine_ls_wR_factor_ref 0.1569
_reflns_Friedel_coverage 0.000
_reflns_number_gt 11164
_reflns_number_total 17877
_reflns_threshold_expression 'I > 2\s(I)'
_cod_data_source_file ic9b01721_si_002.cif
_cod_data_source_block I-AcOH-squeeze
_cod_database_code 4345992
_shelx_space_group_comment
;
The symmetry employed for this shelxl refinement is uniquely defined
by the following loop, which should always be used as a source of
symmetry information in preference to the above space-group names.
They are only intended as comments.
;
_shelxl_version_number 2014-3
_platon_squeeze_void_probe_radius 1.20

loop_
_space_group_symop_operation_xyz
'x, y, z'
'-x, y, -z+1/2'
'x+1/2, y+1/2, z'
'-x+1/2, y+1/2, -z+1/2'
'-x, -y, -z'
'x, -y, z-1/2'
'-x+1/2, -y+1/2, -z'
'x+1/2, -y+1/2, z-1/2'

loop_
_atom_site_label
_atom_site_type_symbol
_atom_site_fract_x
_atom_site_fract_y
_atom_site_fract_z
_atom_site_U_iso_or_equiv
_atom_site_adp_type
_atom_site_occupancy
_atom_site_site_symmetry_order
_atom_site_calc_flag
_atom_site_refinement_flags_posn
_atom_site_refinement_flags_adp
_atom_site_refinement_flags_occupancy
_atom_site_disorder_assembly
_atom_site_disorder_group
C01 C 0.9610(2) 0.00218(16) 0.70949(18) 0.0374(11) Uani 1 1 d . . . . .
C1 C 0.6816(3) -0.0703(2) 0.4177(3) 0.074(2) Uani 1 1 d . . . . .
C2 C 0.6937(3) -0.08777(18) 0.3657(2) 0.0636(18) Uani 1 1 d . . . . .
H2A H 0.7300 -0.0767 0.3602 0.076 Uiso 1 1 calc R U . . .
H2B H 0.6651 -0.0772 0.3361 0.076 Uiso 1 1 calc R U . . .
C02 C 0.9265(2) -0.02728(14) 0.74031(19) 0.0378(11) Uani 1 1 d . . . . .
H02A H 0.9015 -0.0458 0.7150 0.045 Uiso 1 1 calc R U . . .
H02B H 0.9035 -0.0090 0.7594 0.045 Uiso 1 1 calc R U . . .
C3 C 0.6943(3) -0.13814(19) 0.3654(3) 0.066(2) Uani 1 1 d . . . . .
C03 C 0.9651(2) -0.05649(15) 0.78077(18) 0.0376(11) Uani 1 1 d . . . . .
C04 C 1.0000 0.0302(2) 0.7500 0.0397(16) Uani 1 2 d S T P . .
H04A H 1.0224 0.0491 0.7310 0.048 Uiso 0.5 1 calc R U P . .
H04B H 0.9776 0.0491 0.7690 0.048 Uiso 0.5 1 calc R U P . .
C4 C 0.6355(3) -0.15389(18) 0.3727(2) 0.0600(17) Uani 1 1 d . . . . .
H4A H 0.6070 -0.1425 0.3436 0.072 Uiso 1 1 calc R U . . .
H4B H 0.6339 -0.1860 0.3715 0.072 Uiso 1 1 calc R U . . .
C5 C 0.6238(3) -0.1379(2) 0.4257(3) 0.071(2) Uani 1 1 d . . . . .
C05 C 0.9968(2) -0.02726(15) 0.68083(18) 0.0376(11) Uani 1 1 d . . . . .
H05A H 0.9723 -0.0455 0.6546 0.045 Uiso 1 1 calc R U . . .
H05B H 1.0194 -0.0090 0.6613 0.045 Uiso 1 1 calc R U . . .
C06 C 1.0000 -0.0849(2) 0.7500 0.0411(16) Uani 1 2 d S T P . .
H06A H 1.0248 -0.1038 0.7751 0.049 Uiso 0.5 1 calc R U P . .
H06B H 0.9752 -0.1037 0.7249 0.049 Uiso 0.5 1 calc R U P . .
C6 C 0.6685(3) -0.1542(2) 0.4716(2) 0.0680(19) Uani 1 1 d . . . . .
H6A H 0.6682 -0.1863 0.4725 0.082 Uiso 1 1 calc R U . . .
H6B H 0.6606 -0.1434 0.5057 0.082 Uiso 1 1 calc R U . . .
C7 C 0.7263(3) -0.1381(2) 0.4641(3) 0.0731(19) Uani 1 1 d D U . . .
C8 C 0.7263(3) -0.0885(2) 0.4632(3) 0.073(2) Uani 1 1 d . . . . .
H8A H 0.7632 -0.0781 0.4586 0.088 Uiso 1 1 calc R U . . .
H8B H 0.7193 -0.0774 0.4975 0.088 Uiso 1 1 calc R U . . .
C9 C 0.6240(3) -0.08735(19) 0.4244(3) 0.073(2) Uani 1 1 d . . . . .
H9A H 0.5955 -0.0770 0.3946 0.088 Uiso 1 1 calc R U . . .
H9B H 0.6148 -0.0759 0.4578 0.088 Uiso 1 1 calc R U . . .
C10 C 0.7368(3) -0.1542(2) 0.4108(2) 0.0668(18) Uani 1 1 d . . . . .
H10A H 0.7739 -0.1445 0.4060 0.080 Uiso 1 1 calc R U . . .
H10B H 0.7366 -0.1863 0.4108 0.080 Uiso 1 1 calc R U . . .
C11 C 0.6935(3) 0.11688(18) 0.4446(2) 0.0568(15) Uani 1 1 d . . . . .
C12 C 0.6871(3) 0.06850(19) 0.4339(3) 0.0668(18) Uani 1 1 d . . . . .
C13 C 0.6962(3) 0.05115(19) 0.3889(2) 0.069(2) Uani 1 1 d . . . . .
H13 H 0.7036 0.0692 0.3610 0.083 Uiso 1 1 calc R U . . .
C14 C 0.6948(3) 0.0055(2) 0.3830(3) 0.078(2) Uani 1 1 d . . . . .
H14 H 0.7032 -0.0068 0.3515 0.094 Uiso 1 1 calc R U . . .
C15 C 0.6819(4) -0.0212(2) 0.4213(3) 0.084(3) Uani 1 1 d . . . . .
C16 C 0.6723(5) -0.0013(2) 0.4677(3) 0.124(4) Uani 1 1 d . . . . .
H16 H 0.6641 -0.0187 0.4959 0.149 Uiso 1 1 calc R U . . .
C17 C 0.6745(4) 0.0434(2) 0.4731(3) 0.107(4) Uani 1 1 d . . . . .
H17 H 0.6672 0.0564 0.5046 0.129 Uiso 1 1 calc R U . . .
C21 C 0.7348(2) -0.20650(18) 0.1636(2) 0.0492(13) Uani 1 1 d . . . . .
C22 C 0.7263(3) -0.18948(19) 0.2159(2) 0.0607(16) Uani 1 1 d . U . . .
C23 C 0.7285(5) -0.2139(3) 0.2574(3) 0.119(3) Uani 1 1 d . U . . .
H23 H 0.7392 -0.2434 0.2560 0.142 Uiso 1 1 calc R U . . .
C24 C 0.7155(5) -0.1974(3) 0.3039(3) 0.128(3) Uani 1 1 d . U . . .
H24 H 0.7137 -0.2173 0.3318 0.153 Uiso 1 1 calc R U . . .
C25 C 0.7054(4) -0.1561(2) 0.3123(3) 0.076(2) Uani 1 1 d . U . . .
C26 C 0.7021(5) -0.1301(3) 0.2694(3) 0.120(3) Uani 1 1 d . U . . .
H26 H 0.6936 -0.1001 0.2717 0.144 Uiso 1 1 calc R U . . .
C27 C 0.7117(5) -0.1483(3) 0.2205(3) 0.114(3) Uani 1 1 d . U . . .
H27 H 0.7073 -0.1302 0.1901 0.137 Uiso 1 1 calc R U . . .
C31 C 0.4097(2) -0.20074(18) 0.4634(2) 0.0501(13) Uani 1 1 d . . . . .
C32 C 0.4636(3) -0.18479(19) 0.4514(3) 0.0600(16) Uani 1 1 d . . . . .
C33 C 0.5063(3) -0.2117(2) 0.4515(4) 0.110(3) Uani 1 1 d . U . A 1
H33 H 0.5021 -0.2418 0.4578 0.132 Uiso 1 1 calc R U . A 1
C34 C 0.5561(3) -0.1963(3) 0.4427(5) 0.120(4) Uani 1 1 d . U . . .
H34 H 0.5854 -0.2164 0.4430 0.145 Uiso 1 1 calc R U . A 1
C35 C 0.5659(3) -0.15404(19) 0.4335(3) 0.0658(19) Uani 1 1 d . . . . .
C36 C 0.5188(4) -0.1281(3) 0.4250(5) 0.130(4) Uani 1 1 d . U . . .
H36 H 0.5209 -0.0991 0.4130 0.156 Uiso 1 1 calc R U . . .
C37 C 0.4689(4) -0.1443(3) 0.4339(5) 0.119(4) Uani 1 1 d . U . . .
H37 H 0.4371 -0.1261 0.4273 0.143 Uiso 1 1 calc R U . . .
C41A C 0.8889(11) -0.1998(8) 0.6492(9) 0.174(11) Uani 0.454(12) 1 d D U P B 1
O17A O 0.9052(16) -0.2347(6) 0.6455(14) 0.289(19) Uani 0.454(12) 1 d D U P B 1
O18A O 0.9186(9) -0.1661(5) 0.6725(8) 0.178(10) Uani 0.454(12) 1 d D U P B 1
C42A C 0.8489(13) -0.1824(6) 0.5984(11) 0.153(9) Uani 0.454(12) 1 d D U P B 1
C43A C 0.8160(12) -0.2083(6) 0.5659(10) 0.137(9) Uani 0.454(12) 1 d D U P B 1
H43A H 0.8211 -0.2387 0.5707 0.164 Uiso 0.454(12) 1 calc R U P B 1
C44A C 0.7732(10) -0.1941(5) 0.5241(8) 0.113(8) Uani 0.454(12) 1 d D U P B 1
H44A H 0.7454 -0.2134 0.5073 0.136 Uiso 0.454(12) 1 calc R U P B 1
C45A C 0.7740(13) -0.1527(7) 0.5097(13) 0.100(7) Uani 0.454(12) 1 d D U P B 1
C46A C 0.8051(11) -0.1228(6) 0.5411(9) 0.138(8) Uani 0.454(12) 1 d D U P B 1
H46A H 0.8019 -0.0927 0.5329 0.165 Uiso 0.454(12) 1 calc R U P B 1
C47A C 0.8437(12) -0.1384(6) 0.5879(10) 0.153(8) Uani 0.454(12) 1 d D U P B 1
H47A H 0.8651 -0.1182 0.6111 0.184 Uiso 0.454(12) 1 calc R U P B 1
C41B C 0.9019(9) -0.2048(7) 0.6329(11) 0.136(7) Uani 0.546(12) 1 d D U P B 2
O17B O 0.8925(5) -0.2365(3) 0.6538(5) 0.091(4) Uani 0.546(12) 1 d D U P B 2
O18B O 0.9510(6) -0.1931(6) 0.6213(8) 0.189(9) Uani 0.546(12) 1 d D U P B 2
C42B C 0.8558(7) -0.1905(7) 0.5849(9) 0.123(6) Uani 0.546(12) 1 d D U P B 2
C43B C 0.8046(8) -0.2052(7) 0.5781(10) 0.135(8) Uani 0.546(12) 1 d D U P B 2
H43B H 0.7975 -0.2294 0.5988 0.161 Uiso 0.546(12) 1 calc R U P B 2
C44B C 0.7590(7) -0.1874(7) 0.5421(8) 0.116(7) Uani 0.546(12) 1 d D U P B 2
H44B H 0.7221 -0.1963 0.5426 0.139 Uiso 0.546(12) 1 calc R U P B 2
C45B C 0.7700(7) -0.1580(8) 0.5076(10) 0.083(5) Uani 0.546(12) 1 d D U P B 2
C46B C 0.8224(7) -0.1440(6) 0.5071(7) 0.106(5) Uani 0.546(12) 1 d D U P B 2
H46B H 0.8298 -0.1243 0.4808 0.127 Uiso 0.546(12) 1 calc R U P B 2
C47B C 0.8670(7) -0.1603(7) 0.5485(8) 0.129(6) Uani 0.546(12) 1 d D U P B 2
H47B H 0.9037 -0.1500 0.5502 0.155 Uiso 0.546(12) 1 calc R U P B 2
C51 C 0.8344(2) 0.13055(16) 0.5719(2) 0.0456(13) Uani 1 1 d . . . . .
C52 C 0.8652(2) 0.09502(17) 0.6038(2) 0.0445(12) Uani 1 1 d . . . . .
C53 C 0.8390(2) 0.06686(18) 0.6330(2) 0.0528(14) Uani 1 1 d . . . . .
H53 H 0.8002 0.0692 0.6312 0.063 Uiso 1 1 calc R U . . .
C54 C 0.8683(2) 0.03523(18) 0.6651(2) 0.0519(14) Uani 1 1 d . . . . .
H54 H 0.8490 0.0152 0.6831 0.062 Uiso 1 1 calc R U . . .
C55 C 0.9262(2) 0.03239(16) 0.6714(2) 0.0457(12) Uani 1 1 d . . . . .
C56 C 0.9512(2) 0.06168(19) 0.6410(2) 0.0540(14) Uani 1 1 d . . . . .
H56 H 0.9902 0.0609 0.6438 0.065 Uiso 1 1 calc R U . . .
C57 C 0.9214(3) 0.09127(19) 0.6074(2) 0.0592(16) Uani 1 1 d . . . . .
H57 H 0.9399 0.1094 0.5863 0.071 Uiso 1 1 calc R U . . .
C61 C 0.8450(2) -0.16872(15) 0.9036(2) 0.0452(13) Uani 1 1 d . . . . .
C62 C 0.8750(2) -0.13909(16) 0.8713(2) 0.0423(12) Uani 1 1 d . . . . .
C63 C 0.8456(3) -0.1143(2) 0.8311(3) 0.0693(19) Uani 1 1 d . . . . .
H63 H 0.8064 -0.1161 0.8225 0.083 Uiso 1 1 calc R U . . .
C64 C 0.8748(3) -0.0862(2) 0.8033(3) 0.0671(18) Uani 1 1 d . . . . .
H64 H 0.8546 -0.0673 0.7776 0.081 Uiso 1 1 calc R U . . .
C65 C 0.9316(2) -0.08518(16) 0.8118(2) 0.0423(12) Uani 1 1 d . . . . .
C66 C 0.9599(2) -0.1122(2) 0.8515(3) 0.0655(18) Uani 1 1 d . . . . .
H66 H 0.9992 -0.1123 0.8583 0.079 Uiso 1 1 calc R U . . .
C67 C 0.9319(3) -0.1389(2) 0.8811(3) 0.0632(17) Uani 1 1 d . . . . .
H67 H 0.9518 -0.1569 0.9081 0.076 Uiso 1 1 calc R U . . .
O1O O 0.7684(4) 0.1963(3) 0.4872(4) 0.042(2) Uani 0.5 1 d D U P C 1
O2O O 0.6874(3) 0.2170(4) 0.4714(5) 0.0374(19) Uani 0.5 1 d D U P C 1
O3O O 0.7076(4) 0.2489(4) 0.5491(4) 0.039(2) Uani 0.5 1 d D U P C 1
O4O O 0.7886(6) 0.2245(4) 0.5624(4) 0.042(3) Uani 0.5 1 d D U P C 1
O1H O 0.7758(4) 0.1783(3) 0.4804(3) 0.0371(19) Uani 0.5 1 d D U P C 2
H1H H 0.7860 0.1484 0.4730 0.044 Uiso 0.5 1 d R U P C 2
O2H O 0.6654(3) 0.2108(4) 0.4629(5) 0.0351(18) Uani 0.5 1 d D U P C 2
H2H H 0.6305 0.1959 0.4458 0.042 Uiso 0.5 1 d R U P C 2
O3H O 0.6924(4) 0.2484(3) 0.5630(4) 0.0332(19) Uani 0.5 1 d D U P C 2
H3H H 0.6686 0.2469 0.5903 0.040 Uiso 0.5 1 d R U P C 2
O4H O 0.8009(6) 0.2172(4) 0.5830(4) 0.045(3) Uani 0.5 1 d D U P C 2
H4H H 0.8231 0.2050 0.6167 0.054 Uiso 0.5 1 d R U P C 2
O5T O 0.6573(2) 0.20956(15) 0.34862(17) 0.0708(12) Uani 1 1 d . . . . .
O6T O 0.91703(19) 0.22870(15) 0.57939(18) 0.0683(12) Uani 1 1 d . . . . .
O11 O 0.70236(18) 0.14282(13) 0.40869(16) 0.0602(11) Uani 1 1 d . . . . .
O12 O 0.69232(17) 0.12801(11) 0.49342(14) 0.0506(9) Uani 1 1 d . . . . .
O13 O 0.72242(16) -0.17929(11) 0.12594(13) 0.0491(9) Uani 1 1 d . . . . .
O14 O 0.75194(18) -0.24503(12) 0.16022(13) 0.0536(10) Uani 1 1 d . . . . .
O15 O 0.40985(16) -0.23837(12) 0.48361(17) 0.0573(10) Uani 1 1 d . . . . .
O16 O 0.36859(16) -0.17569(12) 0.45216(16) 0.0539(10) Uani 1 1 d . . . . .
O21 O 0.78289(16) 0.13254(11) 0.57023(14) 0.0482(9) Uani 1 1 d . . . . .
O22 O 0.86217(16) 0.15677(11) 0.55000(14) 0.0494(9) Uani 1 1 d . . . . .
O23 O 0.79521(15) -0.17816(11) 0.88251(13) 0.0447(8) Uani 1 1 d . . . . .
O24 O 0.87162(15) -0.18121(11) 0.94799(13) 0.0442(8) Uani 1 1 d . . . . .
Zr1 Zr 0.73028(2) 0.21446(2) 0.41117(2) 0.03854(12) Uani 1 1 d . . . . .
Zr2 Zr 0.72036(2) 0.18377(2) 0.54060(2) 0.03782(12) Uani 1 1 d . . . . .
Zr3 Zr 0.84597(2) 0.22150(2) 0.51232(2) 0.03734(11) Uani 1 1 d . . . . .

loop_
_atom_site_aniso_label
_atom_site_aniso_U_11
_atom_site_aniso_U_22
_atom_site_aniso_U_33
_atom_site_aniso_U_23
_atom_site_aniso_U_13
_atom_site_aniso_U_12
C01 0.038(3) 0.039(3) 0.039(2) 0.002(2) 0.019(2) -0.001(2)
C1 0.112(6) 0.049(4) 0.082(4) -0.024(3) 0.069(4) -0.032(4)
C2 0.095(5) 0.039(3) 0.073(4) -0.020(3) 0.059(4) -0.025(3)
C02 0.039(3) 0.026(2) 0.054(3) 0.010(2) 0.025(2) 0.002(2)
C3 0.098(5) 0.038(3) 0.082(4) -0.018(3) 0.069(4) -0.020(3)
C03 0.042(3) 0.032(2) 0.045(3) 0.005(2) 0.024(2) -0.001(2)
C04 0.055(4) 0.021(3) 0.052(4) 0.000 0.032(3) 0.000
C4 0.079(4) 0.038(3) 0.076(4) -0.010(3) 0.050(3) -0.016(3)
C5 0.102(5) 0.047(3) 0.085(4) -0.014(3) 0.071(4) -0.026(3)
C05 0.046(3) 0.032(2) 0.040(2) 0.004(2) 0.022(2) -0.001(2)
C06 0.043(4) 0.035(3) 0.052(4) 0.000 0.026(3) 0.000
C6 0.098(5) 0.054(4) 0.065(4) -0.006(3) 0.048(4) -0.021(4)
C7 0.098(5) 0.065(4) 0.067(4) -0.011(3) 0.044(4) -0.030(4)
C8 0.108(6) 0.059(4) 0.063(4) -0.023(3) 0.045(4) -0.038(4)
C9 0.110(5) 0.042(3) 0.091(4) -0.029(3) 0.079(4) -0.030(3)
C10 0.092(5) 0.051(3) 0.068(4) -0.012(3) 0.044(4) -0.018(4)
C11 0.076(4) 0.035(3) 0.068(4) -0.007(3) 0.036(3) -0.005(3)
C12 0.091(5) 0.039(3) 0.081(4) -0.011(3) 0.044(4) -0.015(3)
C13 0.117(6) 0.041(3) 0.060(4) -0.010(3) 0.046(4) -0.012(3)
C14 0.127(6) 0.044(3) 0.082(4) -0.016(3) 0.067(5) -0.020(4)
C15 0.132(7) 0.056(4) 0.085(5) -0.025(3) 0.075(5) -0.037(4)
C16 0.258(13) 0.045(4) 0.102(6) -0.019(4) 0.121(8) -0.039(6)
C17 0.201(10) 0.045(4) 0.111(6) -0.018(4) 0.120(7) -0.023(5)
C21 0.055(3) 0.048(3) 0.051(3) -0.012(3) 0.026(3) -0.007(3)
C22 0.102(5) 0.040(3) 0.052(3) -0.006(2) 0.044(3) 0.002(3)
C23 0.233(8) 0.061(4) 0.084(5) 0.002(4) 0.087(5) 0.041(5)
C24 0.265(9) 0.064(4) 0.077(4) 0.000(4) 0.094(5) 0.035(6)
C25 0.138(6) 0.040(3) 0.068(4) -0.017(3) 0.068(4) -0.018(3)
C26 0.233(8) 0.073(5) 0.062(4) 0.000(4) 0.049(5) 0.057(6)
C27 0.227(8) 0.072(5) 0.047(3) 0.000(3) 0.036(5) 0.057(5)
C31 0.057(3) 0.040(3) 0.060(3) 0.009(2) 0.029(3) 0.002(3)
C32 0.070(4) 0.044(3) 0.078(4) 0.012(3) 0.046(3) 0.002(3)
C33 0.088(6) 0.052(4) 0.212(10) 0.031(5) 0.088(6) 0.007(4)
C34 0.079(5) 0.055(4) 0.253(12) 0.026(6) 0.097(7) 0.007(4)
C35 0.082(4) 0.039(3) 0.096(5) -0.014(3) 0.066(4) -0.018(3)
C36 0.086(6) 0.088(6) 0.226(12) 0.082(7) 0.058(7) 0.006(5)
C37 0.083(6) 0.076(5) 0.206(11) 0.058(6) 0.045(7) -0.006(5)
C41A 0.25(2) 0.106(17) 0.138(16) -0.009(15) -0.034(16) -0.056(17)
O17A 0.31(4) 0.27(3) 0.25(3) 0.04(3) -0.03(3) -0.04(3)
O18A 0.23(2) 0.074(10) 0.187(18) -0.011(11) -0.066(16) -0.053(12)
C42A 0.233(18) 0.083(11) 0.121(13) -0.017(11) -0.027(13) -0.051(13)
C43A 0.22(2) 0.068(11) 0.109(13) -0.029(11) -0.007(14) -0.047(14)
C44A 0.181(17) 0.057(9) 0.092(11) -0.024(9) 0.003(12) -0.042(11)
C45A 0.156(14) 0.066(10) 0.075(10) -0.008(9) 0.017(11) -0.049(10)
C46A 0.204(17) 0.080(11) 0.121(13) -0.013(10) 0.009(13) -0.054(12)
C47A 0.214(18) 0.093(12) 0.132(14) -0.015(12) -0.023(14) -0.038(13)
C41B 0.145(14) 0.074(11) 0.191(17) -0.010(12) 0.041(13) -0.047(11)
O17B 0.111(9) 0.058(7) 0.109(9) -0.021(6) 0.029(8) -0.034(6)
O18B 0.158(14) 0.169(16) 0.228(19) 0.032(14) 0.005(13) -0.094(13)
C42B 0.115(11) 0.095(11) 0.161(14) -0.016(11) 0.030(10) -0.050(10)
C43B 0.134(13) 0.128(14) 0.141(14) 0.024(12) 0.021(11) -0.058(12)
C44B 0.111(11) 0.110(13) 0.117(12) 0.007(11) -0.003(10) -0.047(10)
C45B 0.082(8) 0.095(11) 0.079(9) 0.004(8) 0.035(7) -0.046(8)
C46B 0.098(10) 0.122(12) 0.103(10) -0.005(9) 0.035(8) -0.042(9)
C47B 0.120(12) 0.127(13) 0.146(13) -0.009(11) 0.036(10) -0.038(11)
C51 0.069(4) 0.029(2) 0.047(3) 0.005(2) 0.031(3) 0.014(2)
C52 0.048(3) 0.039(3) 0.050(3) 0.007(2) 0.019(2) 0.009(2)
C53 0.044(3) 0.045(3) 0.075(4) 0.015(3) 0.024(3) 0.009(2)
C54 0.050(3) 0.045(3) 0.066(3) 0.023(3) 0.025(3) 0.008(3)
C55 0.056(3) 0.034(3) 0.055(3) 0.006(2) 0.031(3) 0.003(2)
C56 0.051(3) 0.055(3) 0.063(3) 0.023(3) 0.028(3) 0.007(3)
C57 0.074(4) 0.047(3) 0.065(3) 0.023(3) 0.034(3) 0.014(3)
C61 0.070(4) 0.025(2) 0.053(3) 0.004(2) 0.042(3) -0.003(2)
C62 0.046(3) 0.036(3) 0.051(3) 0.002(2) 0.025(2) -0.006(2)
C63 0.058(4) 0.070(4) 0.084(4) 0.031(4) 0.026(3) -0.011(3)
C64 0.065(4) 0.064(4) 0.078(4) 0.027(3) 0.027(3) 0.002(3)
C65 0.050(3) 0.034(2) 0.049(3) 0.006(2) 0.026(2) -0.002(2)
C66 0.041(3) 0.081(5) 0.075(4) 0.041(4) 0.012(3) 0.004(3)
C67 0.064(4) 0.061(4) 0.069(4) 0.027(3) 0.024(3) -0.001(3)
O1O 0.045(5) 0.025(5) 0.058(5) -0.007(4) 0.020(4) 0.011(4)
O2O 0.027(5) 0.038(4) 0.052(4) 0.007(3) 0.019(5) 0.014(4)
O3O 0.054(6) 0.026(4) 0.046(5) -0.002(4) 0.032(4) 0.002(4)
O4O 0.062(7) 0.015(4) 0.061(7) 0.009(5) 0.038(6) 0.000(4)
O1H 0.048(4) 0.030(5) 0.045(4) 0.002(4) 0.037(3) 0.004(4)
O2H 0.026(5) 0.037(4) 0.050(4) 0.006(3) 0.024(4) 0.012(4)
O3H 0.041(5) 0.022(3) 0.044(5) 0.010(4) 0.025(3) 0.011(3)
O4H 0.054(6) 0.037(6) 0.056(7) 0.008(5) 0.039(6) 0.009(4)
O5T 0.082(3) 0.067(3) 0.060(2) 0.003(2) 0.006(2) -0.001(2)
O6T 0.063(3) 0.063(3) 0.077(3) 0.011(2) 0.007(2) -0.003(2)
O11 0.077(3) 0.042(2) 0.068(3) -0.0109(19) 0.029(2) -0.008(2)
O12 0.077(3) 0.0341(18) 0.049(2) -0.0008(15) 0.0348(19) 0.0028(18)
O13 0.073(3) 0.0403(19) 0.0415(18) -0.0014(16) 0.0308(18) 0.0001(19)
O14 0.083(3) 0.043(2) 0.0409(18) -0.0125(16) 0.0283(19) -0.001(2)
O15 0.053(2) 0.038(2) 0.091(3) 0.002(2) 0.040(2) -0.0004(18)
O16 0.061(2) 0.039(2) 0.072(2) 0.0052(18) 0.037(2) 0.0003(18)
O21 0.061(2) 0.0307(18) 0.059(2) 0.0118(16) 0.0262(19) 0.0114(17)
O22 0.061(2) 0.0341(18) 0.059(2) 0.0181(16) 0.0269(19) 0.0074(17)
O23 0.053(2) 0.0363(18) 0.0493(19) 0.0096(15) 0.0216(17) -0.0097(17)
O24 0.061(2) 0.0300(17) 0.049(2) 0.0059(15) 0.0299(17) -0.0044(16)
Zr1 0.0529(3) 0.0281(2) 0.0406(2) -0.00128(16) 0.02430(19) 0.00424(18)
Zr2 0.0522(3) 0.02329(19) 0.0450(2) 0.00363(16) 0.02727(19) 0.00391(17)
Zr3 0.0487(2) 0.02548(19) 0.0443(2) 0.00273(16) 0.02552(18) 0.00510(18)

loop_
_atom_type_symbol
_atom_type_description
_atom_type_scat_dispersion_real
_atom_type_scat_dispersion_imag
_atom_type_scat_source
C C 0.0181 0.0091 'International Tables Vol C Tables 4.2.6.8 and 6.1.1.4'
H H 0.0000 0.0000 'International Tables Vol C Tables 4.2.6.8 and 6.1.1.4'
N N 0.0311 0.0180 'International Tables Vol C Tables 4.2.6.8 and 6.1.1.4'
O O 0.0492 0.0322 'International Tables Vol C Tables 4.2.6.8 and 6.1.1.4'
Zr Zr -0.1862 2.2449 'International Tables Vol C Tables 4.2.6.8 and 6.1.1.4'

loop_
_geom_angle_atom_site_label_1
_geom_angle_atom_site_label_2
_geom_angle_atom_site_label_3
_geom_angle
_geom_angle_site_symmetry_1
_geom_angle_site_symmetry_3
C55 C01 C04 107.5(4) . .
C55 C01 C05 111.2(4) . .
C04 C01 C05 108.2(4) . .
C55 C01 C02 113.4(4) . .
C04 C01 C02 108.3(3) . .
C05 C01 C02 108.2(4) . .
C15 C1 C2 114.1(5) . .
C15 C1 C9 109.0(6) . .
C2 C1 C9 107.9(5) . .
C15 C1 C8 108.7(6) . .
C2 C1 C8 107.9(6) . .
C9 C1 C8 109.2(6) . .
C1 C2 C3 111.3(5) . .
C01 C02 C03 110.8(4) . .
C10 C3 C25 111.0(6) . .
C10 C3 C2 109.4(6) . .
C25 C3 C2 111.6(5) . .
C10 C3 C4 109.2(5) . .
C25 C3 C4 108.2(5) . .
C2 C3 C4 107.3(5) . .
C05 C03 C65 109.4(4) 2_756 .
C05 C03 C06 109.5(4) 2_756 .
C65 C03 C06 110.1(4) . .
C05 C03 C02 108.4(4) 2_756 .
C65 C03 C02 111.2(4) . .
C06 C03 C02 108.3(3) . .
C01 C04 C01 111.9(5) 2_756 .
C5 C4 C3 109.7(5) . .
C4 C5 C6 110.6(6) . .
C4 C5 C35 109.9(5) . .
C6 C5 C35 109.8(5) . .
C4 C5 C9 107.6(5) . .
C6 C5 C9 109.7(6) . .
C35 C5 C9 109.2(5) . .
C03 C05 C01 112.1(4) 2_756 .
C03 C06 C03 110.8(5) 2_756 .
C5 C6 C7 110.0(5) . .
C10 C7 C8 108.2(5) . .
C10 C7 C45B 108.2(14) . .
C8 C7 C45B 114.3(11) . .
C10 C7 C6 108.5(6) . .
C8 C7 C6 109.1(6) . .
C45B C7 C6 108.5(8) . .
C10 C7 C45A 110.5(19) . .
C8 C7 C45A 107.3(10) . .
C6 C7 C45A 113.1(14) . .
C7 C8 C1 111.8(6) . .
C1 C9 C5 110.4(6) . .
C3 C10 C7 112.5(6) . .
O11 C11 O12 124.7(5) . .
O11 C11 C12 120.9(5) . .
O12 C11 C12 114.3(5) . .
C13 C12 C17 121.1(6) . .
C13 C12 C11 121.6(6) . .
C17 C12 C11 117.3(6) . .
C12 C13 C14 119.2(6) . .
C15 C14 C13 121.8(6) . .
C14 C15 C16 116.6(6) . .
C14 C15 C1 123.9(6) . .
C16 C15 C1 119.4(6) . .
C17 C16 C15 120.8(7) . .
C12 C17 C16 120.4(6) . .
O14 C21 O13 126.9(5) . .
O14 C21 C22 119.6(5) . .
O13 C21 C22 113.5(5) . .
C23 C22 C27 116.8(6) . .
C23 C22 C21 123.0(6) . .
C27 C22 C21 120.0(6) . .
C22 C23 C24 120.8(7) . .
C25 C24 C23 125.0(8) . .
C24 C25 C26 115.0(6) . .
C24 C25 C3 124.0(6) . .
C26 C25 C3 120.9(6) . .
C25 C26 C27 119.1(7) . .
C22 C27 C26 122.8(7) . .
O16 C31 O15 126.4(5) . .
O16 C31 C32 117.0(5) . .
O15 C31 C32 116.6(5) . .
C33 C32 C37 117.0(7) . .
C33 C32 C31 121.3(6) . .
C37 C32 C31 121.2(6) . .
C32 C33 C34 120.6(7) . .
C35 C34 C33 123.8(7) . .
C34 C35 C36 114.2(7) . .
C34 C35 C5 121.8(6) . .
C36 C35 C5 123.5(6) . .
C37 C36 C35 120.3(8) . .
C32 C37 C36 122.3(9) . .
O17A C41A O18A 126(2) . .
O17A C41A C42A 114.8(18) . .
O18A C41A C42A 108.0(17) . .
C43A C42A C47A 116.4(16) . .
C43A C42A C41A 122.3(15) . .
C47A C42A C41A 121.1(15) . .
C42A C43A C44A 124.9(15) . .
C45A C44A C43A 117.3(13) . .
C44A C45A C46A 121.4(13) . .
C44A C45A C7 116.0(13) . .
C46A C45A C7 120.6(17) . .
C45A C46A C47A 118.0(14) . .
C42A C47A C46A 120.3(15) . .
O17B C41B O18B 126(2) . .
O17B C41B C42B 115.0(16) . .
O18B C41B C42B 107.3(17) . .
C43B C42B C47B 116.4(16) . .
C43B C42B C41B 122.6(15) . .
C47B C42B C41B 120.9(14) . .
C42B C43B C44B 124.9(14) . .
C45B C44B C43B 117.5(13) . .
C44B C45B C46B 122.2(12) . .
C44B C45B C7 123.9(12) . .
C46B C45B C7 113.9(12) . .
C45B C46B C47B 117.8(13) . .
C42B C47B C46B 120.4(14) . .
O22 C51 O21 125.3(5) . .
O22 C51 C52 117.2(5) . .
O21 C51 C52 117.4(4) . .
C57 C52 C53 118.3(5) . .
C57 C52 C51 120.1(5) . .
C53 C52 C51 121.4(5) . .
C52 C53 C54 121.3(5) . .
C53 C54 C55 121.0(5) . .
C54 C55 C56 115.6(5) . .
C54 C55 C01 123.9(4) . .
C56 C55 C01 120.5(5) . .
C57 C56 C55 122.7(5) . .
C56 C57 C52 120.8(5) . .
O24 C61 O23 127.6(4) . .
O24 C61 C62 116.9(5) . .
O23 C61 C62 115.5(5) . .
C67 C62 C63 120.6(5) . .
C67 C62 C61 119.0(5) . .
C63 C62 C61 120.3(5) . .
C62 C63 C64 118.6(6) . .
C65 C64 C63 122.3(6) . .
C64 C65 C66 117.2(5) . .
C64 C65 C03 124.1(5) . .
C66 C65 C03 118.7(5) . .
C67 C66 C65 121.4(6) . .
C62 C67 C66 119.6(6) . .
Zr2 O1O Zr3 119.3(5) . .
Zr2 O1O Zr1 118.3(5) . .
Zr3 O1O Zr1 115.2(5) . .
Zr1 O2O Zr2 117.1(5) . .
Zr1 O2O Zr3 117.2(6) . 7_656
Zr2 O2O Zr3 111.9(6) . 7_656
Zr1 O3O Zr2 119.0(5) 7_656 .
Zr1 O3O Zr3 117.0(5) 7_656 7_656
Zr2 O3O Zr3 116.1(5) . 7_656
Zr3 O4O Zr1 117.3(6) . 7_656
Zr3 O4O Zr2 114.2(6) . .
Zr1 O4O Zr2 114.5(7) 7_656 .
Zr3 O1H Zr1 103.7(3) . .
Zr3 O1H Zr2 103.3(3) . .
Zr1 O1H Zr2 103.4(3) . .
Zr3 O2H Zr1 105.2(4) 7_656 .
Zr3 O2H Zr2 100.0(4) 7_656 .
Zr1 O2H Zr2 99.2(3) . .
Zr3 O3H Zr1 104.5(4) 7_656 7_656
Zr3 O3H Zr2 104.7(4) 7_656 .
Zr1 O3H Zr2 104.6(4) 7_656 .
Zr1 O4H Zr3 102.6(4) 7_656 .
Zr1 O4H Zr2 100.1(5) 7_656 .
Zr3 O4H Zr2 98.6(5) . .
C11 O11 Zr1 132.2(4) . .
C11 O12 Zr2 133.8(3) . .
C21 O13 Zr2 132.6(3) . 6
C21 O14 Zr1 132.0(3) . 4_645
C31 O15 Zr3 133.9(4) . 3_445
C31 O16 Zr2 131.7(3) . 5_656
C51 O21 Zr2 132.0(3) . .
C51 O22 Zr3 134.8(3) . .
C61 O23 Zr1 132.5(3) . 6_556
C61 O24 Zr3 131.4(3) . 6_556
O3O Zr1 O2O 92.5(3) 7_656 .
O3O Zr1 O1O 60.5(4) 7_656 .
O2O Zr1 O1O 60.2(4) . .
O3O Zr1 O4O 61.5(5) 7_656 7_656
O2O Zr1 O4O 62.5(5) . 7_656
O1O Zr1 O4O 91.5(3) . 7_656
O3O Zr1 O5T 148.6(3) 7_656 .
O2O Zr1 O5T 95.2(3) . .
O1O Zr1 O5T 147.1(3) . .
O4O Zr1 O5T 95.7(4) 7_656 .
O3O Zr1 O23 85.7(3) 7_656 6
O2O Zr1 O23 142.4(4) . 6
O1O Zr1 O23 87.0(2) . 6
O4O Zr1 O23 142.5(4) 7_656 6
O5T Zr1 O23 105.62(16) . 6
O5T Zr1 O3H 143.2(3) . 7_656
O23 Zr1 O3H 74.0(2) 6 7_656
O5T Zr1 O1H 141.3(3) . .
O23 Zr1 O1H 73.7(2) 6 .
O3H Zr1 O1H 75.0(3) 7_656 .
O5T Zr1 O4H 82.5(4) . 7_656
O23 Zr1 O4H 141.2(4) 6 7_656
O3H Zr1 O4H 77.4(5) 7_656 7_656
O1H Zr1 O4H 122.9(4) . 7_656
O5T Zr1 O2H 81.7(3) . .
O23 Zr1 O2H 144.2(3) 6 .
O3H Zr1 O2H 120.7(3) 7_656 .
O1H Zr1 O2H 79.1(4) . .
O4H Zr1 O2H 73.9(4) 7_656 .
O3O Zr1 O11 137.9(3) 7_656 .
O2O Zr1 O11 82.2(4) . .
O1O Zr1 O11 81.3(3) . .
O4O Zr1 O11 142.2(4) 7_656 .
O5T Zr1 O11 73.36(17) . .
O23 Zr1 O11 74.52(14) 6 .
O3H Zr1 O11 137.5(3) 7_656 .
O1H Zr1 O11 69.2(3) . .
O4H Zr1 O11 142.3(4) 7_656 .
O2H Zr1 O11 74.3(3) . .
O3O Zr1 O14 82.2(3) 7_656 4_655
O2O Zr1 O14 141.3(4) . 4_655
O1O Zr1 O14 140.1(3) . 4_655
O4O Zr1 O14 81.8(3) 7_656 4_655
O5T Zr1 O14 72.86(16) . 4_655
O23 Zr1 O14 75.79(14) 6 4_655
O3H Zr1 O14 71.5(3) 7_656 4_655
O1H Zr1 O14 139.5(2) . 4_655
O4H Zr1 O14 70.5(3) 7_656 4_655
O2H Zr1 O14 138.3(3) . 4_655
O11 Zr1 O14 126.15(14) . 4_655
O1O Zr2 O3O 90.3(3) . .
O1O Zr2 O2O 60.5(4) . .
O3O Zr2 O2O 64.2(5) . .
O1O Zr2 O4O 61.5(4) . .
O3O Zr2 O4O 60.9(5) . .
O2O Zr2 O4O 95.8(4) . .
O1O Zr2 O12 86.4(3) . .
O3O Zr2 O12 143.7(3) . .
O2O Zr2 O12 83.0(3) . .
O4O Zr2 O12 142.5(4) . .
O1O Zr2 O13 142.1(3) . 6_556
O3O Zr2 O13 86.1(3) . 6_556
O2O Zr2 O13 145.1(3) . 6_556
O4O Zr2 O13 84.2(3) . 6_556
O12 Zr2 O13 117.49(13) . 6_556
O12 Zr2 O3H 141.7(3) . .
O13 Zr2 O3H 75.4(2) 6_556 .
O1O Zr2 O21 85.1(3) . .
O3O Zr2 O21 139.9(3) . .
O2O Zr2 O21 140.6(3) . .
O4O Zr2 O21 82.2(3) . .
O12 Zr2 O21 75.84(15) . .
O13 Zr2 O21 74.17(13) 6_556 .
O3H Zr2 O21 140.6(3) . .
O1O Zr2 O16 141.7(3) . 5_656
O3O Zr2 O16 85.9(3) . 5_656
O2O Zr2 O16 83.9(3) . 5_656
O4O Zr2 O16 142.4(4) . 5_656
O12 Zr2 O16 74.97(14) . 5_656
O13 Zr2 O16 75.68(15) 6_556 5_656
O3H Zr2 O16 74.0(3) . 5_656
O21 Zr2 O16 120.86(13) . 5_656
O12 Zr2 O1H 74.0(2) . .
O13 Zr2 O1H 141.2(3) 6_556 .
O3H Zr2 O1H 120.2(3) . .
O21 Zr2 O1H 73.4(2) . .
O16 Zr2 O1H 140.6(3) 5_656 .
O12 Zr2 O4H 141.3(3) . .
O13 Zr2 O4H 72.4(3) 6_556 .
O3H Zr2 O4H 76.0(4) . .
O21 Zr2 O4H 71.3(3) . .
O16 Zr2 O4H 140.5(3) 5_656 .
O1H Zr2 O4H 77.4(4) . .
O12 Zr2 O2H 74.3(3) . .
O13 Zr2 O2H 141.0(3) 6_556 .
O3H Zr2 O2H 75.2(4) . .
O21 Zr2 O2H 142.4(3) . .
O16 Zr2 O2H 72.1(2) 5_656 .
O1H Zr2 O2H 76.7(3) . .
O4H Zr2 O2H 123.3(3) . .
O1O Zr3 O3O 60.2(4) . 7_656
O1O Zr3 O4O 60.9(5) . .
O3O Zr3 O4O 92.5(4) 7_656 .
O1O Zr3 O2O 91.7(3) . 7_656
O3O Zr3 O2O 62.9(4) 7_656 7_656
O4O Zr3 O2O 60.7(4) . 7_656
O3H Zr3 O1H 75.5(4) 7_656 .
O3H Zr3 O2H 78.4(4) 7_656 7_656
O1H Zr3 O2H 122.9(3) . 7_656
O1O Zr3 O22 83.0(3) . .
O3O Zr3 O22 139.9(3) 7_656 .
O4O Zr3 O22 81.8(3) . .
O2O Zr3 O22 139.1(4) 7_656 .
O3H Zr3 O22 141.0(3) 7_656 .
O1H Zr3 O22 71.7(3) . .
O2H Zr3 O22 138.0(3) 7_656 .
O1O Zr3 O6T 146.4(3) . .
O3O Zr3 O6T 147.5(3) 7_656 .
O4O Zr3 O6T 92.4(4) . .
O2O Zr3 O6T 92.0(3) 7_656 .
O3H Zr3 O6T 142.0(3) 7_656 .
O1H Zr3 O6T 142.5(3) . .
O2H Zr3 O6T 78.9(3) 7_656 .
O22 Zr3 O6T 72.57(16) . .
O1O Zr3 O15 141.1(3) . 3
O3O Zr3 O15 83.8(3) 7_656 3
O4O Zr3 O15 141.2(4) . 3
O2O Zr3 O15 83.8(3) 7_656 3
O3H Zr3 O15 71.8(3) 7_656 3
O1H Zr3 O15 139.5(2) . 3
O2H Zr3 O15 72.9(2) 7_656 3
O22 Zr3 O15 124.19(14) . 3
O6T Zr3 O15 72.56(17) . 3
O1O Zr3 O24 86.0(3) . 6
O3O Zr3 O24 84.8(3) 7_656 6
O4O Zr3 O24 142.5(4) . 6
O2O Zr3 O24 143.5(4) 7_656 6
O3H Zr3 O24 73.7(2) 7_656 6
O1H Zr3 O24 72.5(2) . 6
O2H Zr3 O24 143.0(3) 7_656 6
O22 Zr3 O24 76.80(13) . 6
O6T Zr3 O24 109.69(16) . 6
O15 Zr3 O24 75.72(14) 3 6
O3H Zr3 O4H 122.0(4) 7_656 .
O1H Zr3 O4H 78.6(4) . .
O2H Zr3 O4H 73.9(4) 7_656 .
O22 Zr3 O4H 71.2(3) . .
O6T Zr3 O4H 79.6(4) . .
O15 Zr3 O4H 139.9(4) 3 .
O24 Zr3 O4H 142.2(4) 6 .

loop_
_geom_bond_atom_site_label_1
_geom_bond_atom_site_label_2
_geom_bond_distance
_geom_bond_site_symmetry_2
C01 C55 1.499(7) .
C01 C04 1.543(6) .
C01 C05 1.542(6) .
C01 C02 1.554(6) .
C1 C15 1.516(9) .
C1 C2 1.518(7) .
C1 C9 1.549(8) .
C1 C8 1.553(11) .
C2 C3 1.553(8) .
C02 C03 1.557(7) .
C3 C10 1.499(10) .
C3 C25 1.541(7) .
C3 C4 1.570(8) .
C03 C05 1.523(7) 2_756
C03 C65 1.528(6) .
C03 C06 1.542(6) .
C04 C01 1.543(6) 2_756
C4 C5 1.522(7) .
C5 C6 1.540(10) .
C5 C35 1.555(8) .
C5 C9 1.560(8) .
C05 C03 1.523(7) 2_756
C06 C03 1.541(6) 2_756
C6 C7 1.548(9) .
C7 C10 1.522(8) .
C7 C8 1.528(9) .
C7 C45B 1.529(14) .
C7 C45A 1.563(15) .
C11 O11 1.269(7) .
C11 O12 1.305(7) .
C11 C12 1.519(7) .
C12 C13 1.329(8) .
C12 C17 1.350(9) .
C13 C14 1.413(8) .
C14 C15 1.365(9) .
C15 C16 1.397(9) .
C16 C17 1.384(9) .
C21 O14 1.268(7) .
C21 O13 1.273(7) .
C21 C22 1.492(7) .
C22 C23 1.296(9) .
C22 C27 1.331(9) .
C23 C24 1.388(9) .
C24 C25 1.322(10) .
C25 C26 1.352(10) .
C26 C27 1.433(9) .
C31 O16 1.263(7) .
C31 O15 1.270(6) .
C31 C32 1.497(8) .
C32 C33 1.338(9) .
C32 C37 1.341(9) .
C33 C34 1.369(10) .
C34 C35 1.353(9) .
C35 C36 1.391(11) .
C36 C37 1.382(11) .
C41A O17A 1.16(2) .
C41A O18A 1.34(2) .
C41A C42A 1.58(2) .
C42A C43A 1.321(19) .
C42A C47A 1.38(2) .
C43A C44A 1.425(16) .
C44A C45A 1.331(16) .
C45A C46A 1.36(2) .
C46A C47A 1.470(19) .
C41B O17B 1.159(19) .
C41B O18B 1.34(2) .
C41B C42B 1.58(2) .
C42B C43B 1.320(18) .
C42B C47B 1.383(19) .
C43B C44B 1.424(16) .
C44B C45B 1.329(16) .
C45B C46B 1.360(19) .
C46B C47B 1.467(19) .
C51 O22 1.255(6) .
C51 O21 1.262(7) .
C51 C52 1.488(7) .
C52 C57 1.373(8) .
C52 C53 1.381(7) .
C53 C54 1.389(7) .
C54 C55 1.405(8) .
C55 C56 1.406(7) .
C56 C57 1.370(8) .
C61 O24 1.265(7) .
C61 O23 1.277(7) .
C61 C62 1.514(6) .
C62 C67 1.374(8) .
C62 C63 1.377(8) .
C63 C64 1.400(8) .
C64 C65 1.373(8) .
C65 C66 1.399(8) .
C66 C67 1.387(8) .
O1O Zr2 2.004(10) .
O1O Zr3 2.050(10) .
O1O Zr1 2.080(10) .
O2O Zr1 2.027(12) .
O2O Zr2 2.082(12) .
O2O Zr3 2.136(12) 7_656
O3O Zr1 2.019(11) 7_656
O3O Zr2 2.049(11) .
O3O Zr3 2.070(11) 7_656
O4O Zr3 2.079(13) .
O4O Zr1 2.081(12) 7_656
O4O Zr2 2.088(14) .
O1H Zr3 2.213(9) .
O1H Zr1 2.219(9) .
O1H Zr2 2.248(7) .
O2H Zr3 2.213(12) 7_656
O2H Zr1 2.259(10) .
O2H Zr2 2.346(12) .
O3H Zr3 2.195(10) 7_656
O3H Zr1 2.213(10) 7_656
O3H Zr2 2.219(10) .
O4H Zr1 2.256(13) 7_656
O4H Zr3 2.297(12) .
O4H Zr2 2.318(15) .
O5T Zr1 2.181(5) .
O6T Zr3 2.226(5) .
O11 Zr1 2.310(4) .
O12 Zr2 2.142(4) .
O13 Zr2 2.187(3) 6
O14 Zr1 2.325(3) 4_645
O15 Zr3 2.229(4) 3_445
O16 Zr2 2.242(4) 5_656
O21 Zr2 2.237(3) .
O22 Zr3 2.221(3) .
O23 Zr1 2.185(3) 6_556
O24 Zr3 2.248(3) 6_556
Zr1 O3O 2.019(11) 7_656
Zr1 O4O 2.081(12) 7_656
Zr1 O23 2.185(3) 6
Zr1 O3H 2.213(10) 7_656
Zr1 O4H 2.256(13) 7_656
Zr1 O14 2.325(3) 4_655
Zr2 O13 2.187(3) 6_556
Zr2 O16 2.242(4) 5_656
Zr3 O3O 2.070(11) 7_656
Zr3 O2O 2.136(13) 7_656
Zr3 O3H 2.195(10) 7_656
Zr3 O2H 2.213(12) 7_656
Zr3 O15 2.229(4) 3
Zr3 O24 2.248(3) 6

loop_
_platon_squeeze_void_nr
_platon_squeeze_void_average_x
_platon_squeeze_void_average_y
_platon_squeeze_void_average_z
_platon_squeeze_void_volume
_platon_squeeze_void_count_electrons
_platon_squeeze_void_content
1 -0.011 0.001 -0.002 10394 2938 ' '
